data_4316037
loop_
_publ_author_name
'Laura M. Grande'
'Bruce C. Noll'
'Allen G. Oliver'
'W. Robert Scheidt'

_publ_section_title
;
 Dynamics of NO Motion in Solid-State [Co(tetraphenylporphinato)(NO)]
;
_journal_name_full 'Inorganic Chemistry'
_journal_page_first 6552
_journal_page_last 6557
_journal_paper_doi 10.1021/ic1003462
_journal_volume 49
_journal_year 2010
_chemical_compound_source synthesized
_chemical_formula_moiety 'C44 H28 Co N5 O'
_chemical_formula_sum 'C44 H28 Co N5 O'
_chemical_formula_weight 701.64
_chemical_melting_point ?
_chemical_name_common '[Co(TPP)(NO)]'
_space_group_IT_number 2
_symmetry_cell_setting triclinic
_symmetry_space_group_name_Hall '-P 1'
_symmetry_space_group_name_H-M 'P -1'
_atom_sites_solution_hydrogens geom
_atom_sites_solution_primary direct
_atom_sites_solution_secondary difmap
_audit_creation_method SHELXL-97
_cell_angle_alpha 80.67(3)
_cell_angle_beta 64.64(3)
_cell_angle_gamma 65.97(3)
_cell_formula_units_Z 1
_cell_length_a 9.785(2)
_cell_length_b 10.260(2)
_cell_length_c 10.622(2)
_cell_measurement_reflns_used 8398
_cell_measurement_temperature 190(2)
_cell_measurement_theta_max 24.801
_cell_measurement_theta_min 2.154
_cell_volume 880.0(4)
_computing_cell_refinement 'APEX2/SAINT (Bruker, 2007)'
_computing_data_collection 'APEX2 (Bruker, 2007)'
_computing_data_reduction 'SAINT/XPREP (Bruker, 2007; Sheldrick, 2008)'
_computing_molecular_graphics 'XP (Sheldrick, 2008)'
_computing_publication_material 'XCIF (Sheldrick, 2008)'
_computing_structure_refinement 'SHELXL-97 (Sheldrick, 1997)'
_computing_structure_solution 'SHELXS-97 (Sheldrick, 1990)'
_diffrn_ambient_temperature 190(2)
_diffrn_detector_area_resol_mean 8.33
_diffrn_measured_fraction_theta_full 0.858
_diffrn_measured_fraction_theta_max 0.858
_diffrn_measurement_device_type 'Bruker x8 Apex II CCD diffractometer'
_diffrn_measurement_method '\f and \w scans'
_diffrn_radiation_monochromator graphite
_diffrn_radiation_source 'fine-focus sealed tube'
_diffrn_radiation_type MoK\a
_diffrn_radiation_wavelength 0.71073
_diffrn_reflns_av_R_equivalents 0.0000
_diffrn_reflns_av_sigmaI/netI 0.0361
_diffrn_reflns_limit_h_max 10
_diffrn_reflns_limit_h_min -11
_diffrn_reflns_limit_k_max 0
_diffrn_reflns_limit_k_min -12
_diffrn_reflns_limit_l_max 12
_diffrn_reflns_limit_l_min -12
_diffrn_reflns_number 41921
_diffrn_reflns_theta_full 26.58
_diffrn_reflns_theta_max 26.58
_diffrn_reflns_theta_min 2.17
_exptl_absorpt_coefficient_mu 0.530
_exptl_absorpt_correction_T_max 0.9006
_exptl_absorpt_correction_T_min 0.8146
_exptl_absorpt_correction_type multi-scan
_exptl_absorpt_process_details 'Sheldrick, G.M. (2008) TWINABS v.2008/2. University of G\"ottingen.'
_exptl_crystal_colour purple
_exptl_crystal_density_diffrn 1.324
_exptl_crystal_density_meas ?
_exptl_crystal_density_method 'not measured'
_exptl_crystal_description 'square pyramid'
_exptl_crystal_F_000 362
_exptl_crystal_recrystallization_method 'diffusion of methanol into chloroform solution'
_exptl_crystal_size_max 0.38
_exptl_crystal_size_mid 0.28
_exptl_crystal_size_min 0.19
_refine_diff_density_max 2.081
_refine_diff_density_min -0.613
_refine_diff_density_rms 0.147
_refine_ls_extinction_method none
_refine_ls_goodness_of_fit_ref 1.772
_refine_ls_hydrogen_treatment constr
_refine_ls_matrix_type full
_refine_ls_number_parameters 253
_refine_ls_number_reflns 3576
_refine_ls_number_restraints 6
_refine_ls_restrained_S_all 1.771
_refine_ls_R_factor_all 0.1116
_refine_ls_R_factor_gt 0.0976
_refine_ls_shift/su_max 0.000
_refine_ls_shift/su_mean 0.000
_refine_ls_structure_factor_coef Fsqd
_refine_ls_weighting_details 'calc w=1/[\s^2^(Fo^2^)+(0.1000P)^2^+0.0000P] where P=(Fo^2^+2Fc^2^)/3'
_refine_ls_weighting_scheme calc
_refine_ls_wR_factor_gt 0.2189
_refine_ls_wR_factor_ref 0.2296
_reflns_number_gt 2992
_reflns_number_total 3576
_reflns_threshold_expression >2sigma(I)
_cod_data_source_file ic1003462_si_002_3.cif
_cod_data_source_block lmg015190t5redone190KCoTPPNO
_cod_depositor_comments
;
The following automatic conversions were performed:

'_chemical_melting_point' value 'not measured' was changed to '?' -
the value is undefined or not given.

Automatic conversion script
Id: cif_fix_values 1569 2011-02-09 13:29:24Z adriana 

The following automatic conversions were performed:

'_exptl_crystal_density_meas' value 'not measured' was changed to '?'
- the value is perceived as not measured.

Automatic conversion script
Id: cif_fix_values 3008 2015-01-20 13:52:24Z robertas 
;
_cod_original_cell_volume 880.0(3)
_cod_database_code 4316037

loop_
_symmetry_equiv_pos_as_xyz
'x, y, z'
'-x, -y, -z'

loop_
_atom_site_label
_atom_site_type_symbol
_atom_site_fract_x
_atom_site_fract_y
_atom_site_fract_z
_atom_site_U_iso_or_equiv
_atom_site_adp_type
_atom_site_occupancy
_atom_site_symmetry_multiplicity
_atom_site_calc_flag
_atom_site_refinement_flags
_atom_site_disorder_assembly
_atom_site_disorder_group
Co1 Co 0.4919 0.4996 0.4993 0.0303(3) Uani 0.50 1 d P . .
N1 N 0.4614(5) 0.3958(3) 0.6804(4) 0.0348(8) Uani 1 1 d . . .
N2 N 0.3580(5) 0.6787(3) 0.6054(4) 0.0359(8) Uani 1 1 d . . .
N3 N 0.3151(9) 0.4916(10) 0.4834(9) 0.0376(16) Uani 0.50 1 d P . .
O1 O 0.1944(12) 0.5137(12) 0.5679(13) 0.053(4) Uani 0.381(16) 1 d P A 1
O1' O 0.265(4) 0.420(5) 0.509(4) 0.058(14) Uani 0.119(16) 1 d PU A 2
C11 C 0.1847(6) 0.6271(4) 1.0046(4) 0.0361(10) Uani 1 1 d . . .
C(M1 C 0.2813(6) 0.5877(4) 0.8522(4) 0.0352(9) Uani 1 1 d . . .
C(A2 C 0.2771(6) 0.6961(4) 0.7526(4) 0.0367(10) Uani 1 1 d . . .
C(A3 C 0.3686(6) 0.4458(4) 0.8143(4) 0.0370(10) Uani 1 1 d . . .
C(A1 C 0.3176(6) 0.8137(4) 0.5525(4) 0.0368(10) Uani 1 1 d . . .
C(B1 C 0.2121(7) 0.9145(4) 0.6670(5) 0.0462(11) Uani 1 1 d . . .
H12 H 0.1666 1.0152 0.6584 0.055 Uiso 1 1 calc R . .
C(B2 C 0.1882(7) 0.8435(4) 0.7881(5) 0.0419(11) Uani 1 1 d . . .
H13 H 0.1244 0.8840 0.8793 0.050 Uiso 1 1 calc R . .
C(B3 C 0.3750(7) 0.3344(4) 0.9153(5) 0.0405(10) Uani 1 1 d . . .
H15 H 0.3214 0.3453 1.0138 0.049 Uiso 1 1 calc R . .
C15 C -0.0683(7) 0.6850(7) 1.2075(6) 0.0633(18) Uani 1 1 d . . .
H17 H -0.1813 0.7011 1.2483 0.076 Uiso 1 1 calc R . .
C14 C 0.0045(8) 0.6980(4) 1.2907(5) 0.0497(12) Uani 1 1 d . . .
H18 H -0.0579 0.7202 1.3872 0.060 Uiso 1 1 calc R . .
C12 C 0.2557(7) 0.6422(7) 1.0888(6) 0.0576(15) Uani 1 1 d . . .
H19 H 0.3683 0.6275 1.0483 0.069 Uiso 1 1 calc R . .
C13 C 0.1645(8) 0.6786(7) 1.2323(6) 0.0637(17) Uani 1 1 d . . .
H20 H 0.2151 0.6893 1.2868 0.076 Uiso 1 1 calc R . .
C16 C 0.0213(7) 0.6487(7) 1.0655(6) 0.0552(15) Uani 1 1 d . . .
H25 H -0.0305 0.6392 1.0115 0.066 Uiso 1 1 calc R . .
C(B4 C 0.4709(6) 0.2131(4) 0.8431(5) 0.0432(11) Uani 1 1 d . . .
H14 H 0.4980 0.1199 0.8805 0.052 Uiso 1 1 calc R . .
C21 C 0.6886(6) -0.0032(4) 0.6274(4) 0.0355(9) Uani 1 1 d . . .
C(A4 C 0.5268(6) 0.2488(4) 0.6962(5) 0.0379(10) Uani 1 1 d . . .
C(M2 C 0.6310(6) 0.1495(4) 0.5882(4) 0.0358(9) Uani 1 1 d . . .
C25 C 0.8897(7) -0.2121(6) 0.6817(6) 0.0582(15) Uani 1 1 d . . .
H16 H 0.9887 -0.2548 0.6951 0.070 Uiso 1 1 calc R . .
C22 C 0.5969(8) -0.0789(6) 0.6463(7) 0.0608(16) Uani 1 1 d . . .
H21 H 0.4966 -0.0356 0.6352 0.073 Uiso 1 1 calc R . .
C26 C 0.8348(7) -0.0697(5) 0.6458(6) 0.0529(14) Uani 1 1 d . . .
H22 H 0.8987 -0.0157 0.6333 0.064 Uiso 1 1 calc R . .
C24 C 0.8007(8) -0.2877(4) 0.6971(5) 0.0514(13) Uani 1 1 d . . .
H23 H 0.8378 -0.3864 0.7181 0.062 Uiso 1 1 calc R . .
C23 C 0.6515(9) -0.2206(6) 0.6821(7) 0.0649(17) Uani 1 1 d . . .
H24 H 0.5864 -0.2741 0.6970 0.078 Uiso 1 1 calc R . .

loop_
_atom_site_aniso_label
_atom_site_aniso_U_11
_atom_site_aniso_U_22
_atom_site_aniso_U_33
_atom_site_aniso_U_23
_atom_site_aniso_U_13
_atom_site_aniso_U_12
Co1 0.0297(5) 0.0269(4) 0.0328(5) 0.0028(3) -0.0103(4) -0.0126(4)
N1 0.0317(17) 0.0295(15) 0.039(2) -0.0037(14) -0.0088(17) -0.0118(16)
N2 0.0373(19) 0.0281(15) 0.041(2) 0.0059(14) -0.0125(18) -0.0163(16)
N3 0.036(4) 0.041(4) 0.037(4) 0.003(3) -0.012(4) -0.019(4)
O1 0.041(6) 0.050(7) 0.072(8) -0.007(5) -0.019(6) -0.022(5)
O1' 0.057(17) 0.07(2) 0.07(2) 0.016(14) -0.021(13) -0.058(15)
C11 0.041(2) 0.0278(18) 0.038(2) 0.0049(16) -0.015(2) -0.0143(19)
C(M1 0.034(2) 0.0332(19) 0.037(2) 0.0026(17) -0.011(2) -0.0154(19)
C(A2 0.036(2) 0.038(2) 0.033(2) 0.0041(17) -0.009(2) -0.018(2)
C(A3 0.040(2) 0.040(2) 0.033(2) 0.0119(17) -0.014(2) -0.022(2)
C(A1 0.034(2) 0.0291(18) 0.040(2) -0.0016(17) -0.009(2) -0.0113(19)
C(B1 0.051(3) 0.0251(19) 0.049(3) -0.0032(18) -0.011(2) -0.010(2)
C(B2 0.046(2) 0.033(2) 0.037(2) -0.0021(18) -0.008(2) -0.014(2)
C(B3 0.048(3) 0.038(2) 0.033(2) 0.0059(17) -0.013(2) -0.019(2)
C15 0.051(3) 0.078(4) 0.048(3) -0.013(3) 0.003(3) -0.032(3)
C14 0.070(3) 0.034(2) 0.029(2) 0.0011(17) -0.006(3) -0.019(2)
C12 0.046(3) 0.077(4) 0.053(4) -0.005(3) -0.020(3) -0.024(3)
C13 0.077(4) 0.072(4) 0.048(4) -0.009(3) -0.031(3) -0.024(3)
C16 0.049(3) 0.084(4) 0.040(3) -0.008(3) -0.010(2) -0.036(3)
C(B4 0.047(3) 0.032(2) 0.041(3) 0.0081(18) -0.011(2) -0.017(2)
C21 0.040(2) 0.0309(19) 0.032(2) 0.0019(16) -0.009(2) -0.017(2)
C(A4 0.039(2) 0.0294(19) 0.041(2) 0.0029(17) -0.013(2) -0.014(2)
C(M2 0.033(2) 0.0298(19) 0.043(2) 0.0035(17) -0.014(2) -0.0128(19)
C25 0.054(3) 0.043(3) 0.067(4) 0.012(3) -0.025(3) -0.012(3)
C22 0.064(3) 0.044(3) 0.092(5) 0.014(3) -0.044(3) -0.027(3)
C26 0.048(3) 0.040(2) 0.073(4) 0.012(2) -0.026(3) -0.022(2)
C24 0.074(3) 0.028(2) 0.034(2) 0.0041(17) -0.016(3) -0.011(3)
C23 0.086(4) 0.044(3) 0.078(4) 0.019(3) -0.034(4) -0.042(3)

loop_
_atom_type_symbol
_atom_type_description
_atom_type_scat_dispersion_real
_atom_type_scat_dispersion_imag
_atom_type_scat_source
C C 0.0033 0.0016 'International Tables Vol C Tables 4.2.6.8 and 6.1.1.4'
H H 0.0000 0.0000 'International Tables Vol C Tables 4.2.6.8 and 6.1.1.4'
N N 0.0061 0.0033 'International Tables Vol C Tables 4.2.6.8 and 6.1.1.4'
O O 0.0106 0.0060 'International Tables Vol C Tables 4.2.6.8 and 6.1.1.4'
Co Co 0.3494 0.9721 'International Tables Vol C Tables 4.2.6.8 and 6.1.1.4'

loop_
_geom_angle_atom_site_label_1
_geom_angle_atom_site_label_2
_geom_angle_atom_site_label_3
_geom_angle
_geom_angle_site_symmetry_1
_geom_angle_site_symmetry_3
_geom_angle_publ_flag
Co1 Co1 N3 179.9(3) 2_666 . ?
Co1 Co1 N2 87.88(14) 2_666 . ?
N3 Co1 N2 92.1(3) . . ?
Co1 Co1 N2 87.13(14) 2_666 2_666 ?
N3 Co1 N2 92.9(3) . 2_666 ?
N2 Co1 N2 175.016(9) . 2_666 ?
Co1 Co1 N1 90.88(13) 2_666 2_666 ?
N3 Co1 N1 89.2(3) . 2_666 ?
N2 Co1 N1 91.33(14) . 2_666 ?
N2 Co1 N1 88.75(14) 2_666 2_666 ?
Co1 Co1 N1 84.27(13) 2_666 . ?
N3 Co1 N1 95.6(3) . . ?
N2 Co1 N1 88.50(14) . . ?
N2 Co1 N1 91.01(14) 2_666 . ?
N1 Co1 N1 175.149(9) 2_666 . ?
Co1 Co1 N3 0.1(3) 2_666 2_666 ?
N3 Co1 N3 179.99(3) . 2_666 ?
N2 Co1 N3 87.9(3) . 2_666 ?
N2 Co1 N3 87.1(3) 2_666 2_666 ?
N1 Co1 N3 90.8(3) 2_666 2_666 ?
N1 Co1 N3 84.4(3) . 2_666 ?
C(A3 N1 C(A4 103.2(3) . . ?
C(A3 N1 Co1 130.5(3) . 2_666 ?
C(A4 N1 Co1 126.2(3) . 2_666 ?
C(A3 N1 Co1 130.5(3) . . ?
C(A4 N1 Co1 126.2(3) . . ?
Co1 N1 Co1 4.850(9) 2_666 . ?
C(A1 N2 C(A2 105.9(3) . . ?
C(A1 N2 Co1 126.8(3) . . ?
C(A2 N2 Co1 127.3(3) . . ?
C(A1 N2 Co1 127.1(3) . 2_666 ?
C(A2 N2 Co1 126.9(3) . 2_666 ?
Co1 N2 Co1 4.982(8) . 2_666 ?
O1' N3 O1 60(2) . . ?
O1' N3 Co1 133(2) . . ?
O1 N3 Co1 125.0(8) . . ?
O1' N3 Co1 133(2) . 2_666 ?
O1 N3 Co1 125.0(8) . 2_666 ?
Co1 N3 Co1 0.01(3) . 2_666 ?
C16 C11 C12 118.0(4) . . ?
C16 C11 C(M1 119.8(5) . . ?
C12 C11 C(M1 122.2(5) . . ?
C(A3 C(M1 C(A2 121.8(4) . . ?
C(A3 C(M1 C11 118.8(4) . . ?
C(A2 C(M1 C11 119.3(3) . . ?
C(M1 C(A2 N2 127.0(4) . . ?
C(M1 C(A2 C(B2 123.2(4) . . ?
N2 C(A2 C(B2 109.8(4) . . ?
N1 C(A3 C(M1 124.8(4) . . ?
N1 C(A3 C(B3 113.0(4) . . ?
C(M1 C(A3 C(B3 122.2(4) . . ?
N2 C(A1 C(M2 126.8(4) . 2_666 ?
N2 C(A1 C(B1 108.6(4) . . ?
C(M2 C(A1 C(B1 124.6(4) 2_666 . ?
C(B2 C(B1 C(A1 109.2(4) . . ?
C(B2 C(B1 H12 125.4 . . ?
C(A1 C(B1 H12 125.4 . . ?
C(B1 C(B2 C(A2 106.5(4) . . ?
C(B1 C(B2 H13 126.7 . . ?
C(A2 C(B2 H13 126.7 . . ?
C(B4 C(B3 C(A3 106.0(4) . . ?
C(B4 C(B3 H15 127.0 . . ?
C(A3 C(B3 H15 127.0 . . ?
C14 C15 C16 121.8(5) . . ?
C14 C15 H17 119.1 . . ?
C16 C15 H17 119.1 . . ?
C13 C14 C15 119.3(4) . . ?
C13 C14 H18 120.3 . . ?
C15 C14 H18 120.3 . . ?
C11 C12 C13 122.0(5) . . ?
C11 C12 H19 119.0 . . ?
C13 C12 H19 119.0 . . ?
C14 C13 C12 119.2(6) . . ?
C14 C13 H20 120.4 . . ?
C12 C13 H20 120.4 . . ?
C11 C16 C15 119.7(5) . . ?
C11 C16 H25 120.2 . . ?
C15 C16 H25 120.2 . . ?
C(B3 C(B4 C(A4 107.5(4) . . ?
C(B3 C(B4 H14 126.3 . . ?
C(A4 C(B4 H14 126.3 . . ?
C22 C21 C26 119.2(4) . . ?
C22 C21 C(M2 119.1(5) . . ?
C26 C21 C(M2 121.7(5) . . ?
N1 C(A4 C(M2 125.4(4) . . ?
N1 C(A4 C(B4 110.3(3) . . ?
C(M2 C(A4 C(B4 124.3(4) . . ?
C(A4 C(M2 C(A1 123.3(4) . 2_666 ?
C(A4 C(M2 C21 117.0(4) . . ?
C(A1 C(M2 C21 119.6(4) 2_666 . ?
C24 C25 C26 118.7(6) . . ?
C24 C25 H16 120.7 . . ?
C26 C25 H16 120.7 . . ?
C21 C22 C23 118.7(6) . . ?
C21 C22 H21 120.6 . . ?
C23 C22 H21 120.6 . . ?
C25 C26 C21 122.1(5) . . ?
C25 C26 H22 119.0 . . ?
C21 C26 H22 119.0 . . ?
C25 C24 C23 119.5(4) . . ?
C25 C24 H23 120.2 . . ?
C23 C24 H23 120.2 . . ?
C22 C23 C24 121.8(6) . . ?
C22 C23 H24 119.1 . . ?
C24 C23 H24 119.1 . . ?

loop_
_geom_bond_atom_site_label_1
_geom_bond_atom_site_label_2
_geom_bond_distance
_geom_bond_site_symmetry_2
_geom_bond_publ_flag
Co1 Co1 0.1697 2_666 ?
Co1 N3 1.843(7) . ?
Co1 N2 1.952(3) . ?
Co1 N2 1.953(3) 2_666 ?
Co1 N1 1.998(4) 2_666 ?
Co1 N1 2.007(4) . ?
Co1 N3 2.013(7) 2_666 ?
N1 C(A3 1.364(5) . ?
N1 C(A4 1.391(5) . ?
N1 Co1 1.998(4) 2_666 ?
N2 C(A1 1.372(5) . ?
N2 C(A2 1.420(5) . ?
N2 Co1 1.953(3) 2_666 ?
N3 O1' 0.98(3) . ?
N3 O1 1.092(12) . ?
N3 Co1 2.012(7) 2_666 ?
C11 C16 1.377(7) . ?
C11 C12 1.404(8) . ?
C11 C(M1 1.506(6) . ?
C(M1 C(A3 1.377(6) . ?
C(M1 C(A2 1.406(6) . ?
C(A2 C(B2 1.420(6) . ?
C(A3 C(B3 1.436(6) . ?
C(A1 C(M2 1.399(6) 2_666 ?
C(A1 C(B1 1.441(6) . ?
C(B1 C(B2 1.349(7) . ?
C(B1 H12 0.9500 . ?
C(B2 H13 0.9500 . ?
C(B3 C(B4 1.326(6) . ?
C(B3 H15 0.9500 . ?
C15 C14 1.400(10) . ?
C15 C16 1.402(7) . ?
C15 H17 0.9500 . ?
C14 C13 1.353(10) . ?
C14 H18 0.9500 . ?
C12 C13 1.416(8) . ?
C12 H19 0.9500 . ?
C13 H20 0.9500 . ?
C16 H25 0.9500 . ?
C(B4 C(A4 1.455(6) . ?
C(B4 H14 0.9500 . ?
C21 C22 1.345(7) . ?
C21 C26 1.397(8) . ?
C21 C(M2 1.489(5) . ?
C(A4 C(M2 1.387(6) . ?
C(M2 C(A1 1.399(6) 2_666 ?
C25 C24 1.333(9) . ?
C25 C26 1.387(8) . ?
C25 H16 0.9500 . ?
C22 C23 1.380(8) . ?
C22 H21 0.9500 . ?
C26 H22 0.9500 . ?
C24 C23 1.406(10) . ?
C24 H23 0.9500 . ?
C23 H24 0.9500 . ?
